data_7222185
loop_
_publ_author_name
'Kruss, B.'
'Ziegler, M.L.'

_publ_section_title
;
 Die Kristall- und Molekuelstruktur von (S4 N3) Bi Cl4
;
_journal_name_full
;
Zeitschrift fuer Naturforschung, Teil B. Anorganische Chemie, Organische 
Chemie (2,1947-32,1977)
;
_journal_page_first 1282
_journal_page_last 1283
_journal_volume 27
_journal_year 1972
_chemical_formula_sum 'Bi Cl4 N3 S4'
_chemical_name_systematic '(S4 N3) Bi Cl4'
_space_group_IT_number 2
_symmetry_space_group_name_Hall '-P 1'
_symmetry_space_group_name_H-M 'P -1'
_cell_angle_alpha 87.008
_cell_angle_beta 112.343
_cell_angle_gamma 103.313
_cell_formula_units_Z 2
_cell_length_a 9.318
_cell_length_b 7.461
_cell_length_c 9.318
_cell_volume 582.617
_citation_journal_id_ASTM ZENBAX
_cod_data_source_file Kruss_ZENBAX_1972_145.cif
_cod_data_source_block Bi1Cl4N3S4
_cod_original_cell_volume 582.6169
_cod_original_formula_sum 'Bi1 Cl4 N3 S4'
_cod_database_code 7222185

loop_
_symmetry_equiv_pos_as_xyz
x,y,z
-x,-y,-z

loop_
_atom_site_label
_atom_site_type_symbol
_atom_site_fract_x
_atom_site_fract_y
_atom_site_fract_z
_atom_site_occupancy
_atom_site_U_iso_or_equiv
N2 N-1 0.5809 0.443 0.168 1 0.0
Cl3 Cl-1 0.9495 0.3547 0.3169 1 0.0
S3 S+1 0.5336 0.2555 0.0884 1 0.0
N3 N-1 0.5491 0.0856 0.1848 1 0.0
Cl2 Cl-1 0.8821 0.9162 0.1229 1 0.0
S4 S+1 0.6296 0.0038 0.3506 1 0.0
S2 S+1 0.649 0.5275 0.3435 1 0.0
S1 S+1 0.2916 0.8011 0.4646 1 0.0
N1 N-1 0.6947 0.3932 0.4707 1 0.0
Bi1 Bi+3 0.0406 0.2564 0.1197 1 0.0
Cl1 Cl-1 0.214 0.6226 0.1171 1 0.0
Cl4 Cl-1 0.2976 0.195 0.3371 1 0.0
